data_2214310
loop_
_publ_author_name
'Sonar, Vijayakumar N.'
'M. Venkatraj'
'Parkin, Sean'
'Crooks, Peter A.'

_publ_section_title
;
 Methyl 2,6-dihydroxy-3-nitrobenzoate
;
_journal_coeditor_code LH2413
_journal_issue 7
_journal_name_full 'Acta Crystallographica Section E'
_journal_page_first o3227
_journal_page_last o3227
_journal_paper_doi 10.1107/S1600536807028589
_journal_volume 63
_journal_year 2007
_chemical_formula_iupac 'C8 H7 N O6'
_chemical_formula_moiety 'C8 H7 N O6'
_chemical_formula_sum 'C8 H7 N O6'
_chemical_formula_weight 213.15
_chemical_name_systematic
;
Methyl 2,6-dihydroxy-3-nitrobenzoate
;
_space_group_IT_number 14
_symmetry_cell_setting monoclinic
_symmetry_space_group_name_Hall '-P 2ybc'
_symmetry_space_group_name_H-M 'P 1 21/c 1'
_atom_sites_solution_hydrogens geom
_atom_sites_solution_primary direct
_atom_sites_solution_secondary difmap
_audit_creation_method SHELXL-97
_cell_angle_alpha 90
_cell_angle_beta 91.682(2)
_cell_angle_gamma 90
_cell_formula_units_Z 4
_cell_length_a 3.8681(2)
_cell_length_b 18.3596(5)
_cell_length_c 12.0186(9)
_cell_measurement_reflns_used 3726
_cell_measurement_temperature 210(2)
_cell_measurement_theta_max 27.48
_cell_measurement_theta_min 1.00
_cell_volume 853.15(8)
_computing_cell_refinement 'SCALEPACK (Otwinowski & Minor, 1997)'
_computing_data_collection 'COLLECT (Nonius, 1999)'
_computing_data_reduction 'DENZO-SMN (Otwinowski & Minor, 1997)'
_computing_molecular_graphics 'XP in SHELXTL (Sheldrick, 1995)'
_computing_publication_material
;
SHELXL97 (Sheldrick, 1997) and local procedures
;
_computing_structure_refinement 'SHELXL97 (Sheldrick, 1997)'
_computing_structure_solution 'SHELXS97 (Sheldrick, 1997)'
_diffrn_ambient_temperature 210(2)
_diffrn_detector_area_resol_mean 18
_diffrn_measured_fraction_theta_full .998
_diffrn_measured_fraction_theta_max .998
_diffrn_measurement_device_type 'Nonius KappaCCD'
_diffrn_measurement_method '\w scans at fixed \c = 55\%'
_diffrn_radiation_monochromator graphite
_diffrn_radiation_source 'fine-focus sealed tube'
_diffrn_radiation_type MoK\a
_diffrn_radiation_wavelength 0.71073
_diffrn_reflns_av_R_equivalents 0.0446
_diffrn_reflns_av_sigmaI/netI 0.0375
_diffrn_reflns_limit_h_max 5
_diffrn_reflns_limit_h_min -5
_diffrn_reflns_limit_k_max 23
_diffrn_reflns_limit_k_min -23
_diffrn_reflns_limit_l_max 15
_diffrn_reflns_limit_l_min -15
_diffrn_reflns_number 7208
_diffrn_reflns_theta_full 27.43
_diffrn_reflns_theta_max 27.43
_diffrn_reflns_theta_min 2.03
_exptl_absorpt_coefficient_mu 0.146
_exptl_absorpt_correction_T_max 0.9927
_exptl_absorpt_correction_T_min 0.9645
_exptl_absorpt_correction_type multi-scan
_exptl_absorpt_process_details '(SCALEPACK; Otwinowski & Minor, 1997)'
_exptl_crystal_colour yellow
_exptl_crystal_density_diffrn 1.659
_exptl_crystal_density_method 'not measured'
_exptl_crystal_description 'cut wedge'
_exptl_crystal_F_000 440
_exptl_crystal_size_max 0.25
_exptl_crystal_size_mid 0.22
_exptl_crystal_size_min 0.05
_refine_diff_density_max .366
_refine_diff_density_min -.219
_refine_ls_extinction_method none
_refine_ls_goodness_of_fit_ref 1.026
_refine_ls_hydrogen_treatment constr
_refine_ls_matrix_type full
_refine_ls_number_parameters 139
_refine_ls_number_reflns 1922
_refine_ls_number_restraints 0
_refine_ls_restrained_S_all 1.026
_refine_ls_R_factor_all 0.0848
_refine_ls_R_factor_gt 0.0500
_refine_ls_shift/su_max 0.002
_refine_ls_shift/su_mean 0.000
_refine_ls_structure_factor_coef Fsqd
_refine_ls_weighting_details 'calc w=1/[\s^2^(Fo^2^)+(0.0907P)^2^] where P=(Fo^2^+2Fc^2^)/3'
_refine_ls_weighting_scheme calc
_refine_ls_wR_factor_gt 0.1254
_refine_ls_wR_factor_ref 0.1455
_reflns_number_gt 1277
_reflns_number_total 1922
_reflns_threshold_expression I>2\s(I)
_cod_data_source_file lh2413.cif
_cod_data_source_block I
_cod_original_sg_symbol_H-M 'P 21/c'
_cod_database_code 2214310
_cod_database_fobs_code 2214310

loop_
_symmetry_equiv_pos_as_xyz
'x, y, z'
'-x, y+1/2, -z+1/2'
'-x, -y, -z'
'x, -y-1/2, z-1/2'

loop_
_atom_site_type_symbol
_atom_site_label
_atom_site_fract_x
_atom_site_fract_y
_atom_site_fract_z
_atom_site_U_iso_or_equiv
_atom_site_adp_type
_atom_site_calc_flag
_atom_site_refinement_flags
_atom_site_occupancy
N N1 0.1783(4) 0.09134(8) 0.62514(12) 0.0410(4) Uani d . 1
O O1 0.2648(4) 0.02998(7) 0.59892(13) 0.0726(6) Uani d . 1
O O2 0.0072(4) 0.10261(7) 0.70927(11) 0.0494(4) Uani d . 1
O O3 0.0305(3) 0.24073(6) 0.67916(9) 0.0384(4) Uani d . 1
H H3 -0.0207 0.2028 0.7123 0.058 Uiso calc R 1
O O4 0.5981(3) 0.31416(7) 0.35145(9) 0.0424(4) Uani d . 1
H H4 0.5587 0.3551 0.3776 0.064 Uiso calc R 1
O O5 0.3713(3) 0.40744(7) 0.48250(11) 0.0480(4) Uani d . 1
O O6 0.1204(3) 0.37470(6) 0.63917(10) 0.0431(4) Uani d . 1
C C1 0.2763(4) 0.15166(9) 0.55705(14) 0.0330(4) Uani d . 1
C C2 0.2024(4) 0.22407(9) 0.58833(13) 0.0299(4) Uani d . 1
C C3 0.3148(4) 0.28084(9) 0.51908(13) 0.0296(4) Uani d . 1
C C4 0.4839(4) 0.26314(9) 0.42013(14) 0.0327(4) Uani d . 1
C C5 0.5425(4) 0.19083(10) 0.39009(13) 0.0381(5) Uani d . 1
H H5 0.6501 0.1800 0.3229 0.046 Uiso calc R 1
C C6 0.4435(5) 0.13631(10) 0.45810(15) 0.0381(5) Uani d . 1
H H6 0.4875 0.0877 0.4386 0.046 Uiso calc R 1
C C7 0.2707(4) 0.35928(9) 0.54468(14) 0.0331(4) Uani d . 1
C C8 0.0837(6) 0.45169(10) 0.66481(18) 0.0508(5) Uani d . 1
H H8A 0.3085 0.4750 0.6636 0.076 Uiso calc R 1
H H8B -0.0118 0.4571 0.7381 0.076 Uiso calc R 1
H H8C -0.0702 0.4743 0.6098 0.076 Uiso calc R 1

loop_
_atom_site_aniso_label
_atom_site_aniso_U_11
_atom_site_aniso_U_22
_atom_site_aniso_U_33
_atom_site_aniso_U_12
_atom_site_aniso_U_13
_atom_site_aniso_U_23
N1 0.0555(10) 0.0268(9) 0.0413(9) 0.0013(7) 0.0126(7) 0.0011(6)
O1 0.1201(14) 0.0253(8) 0.0751(11) 0.0110(8) 0.0504(10) 0.0036(7)
O2 0.0724(9) 0.0349(8) 0.0423(8) 0.0001(6) 0.0246(7) 0.0034(6)
O3 0.0526(8) 0.0294(7) 0.0341(7) 0.0010(6) 0.0166(6) 0.0004(5)
O4 0.0549(8) 0.0333(8) 0.0399(7) -0.0008(6) 0.0171(6) 0.0045(6)
O5 0.0657(9) 0.0287(7) 0.0506(8) -0.0012(6) 0.0175(7) 0.0038(6)
O6 0.0600(9) 0.0269(7) 0.0432(8) 0.0044(6) 0.0157(6) -0.0038(5)
C1 0.0398(10) 0.0260(9) 0.0334(9) 0.0016(7) 0.0074(7) 0.0015(7)
C2 0.0316(9) 0.0300(9) 0.0284(8) 0.0020(7) 0.0042(7) -0.0015(7)
C3 0.0319(9) 0.0260(9) 0.0311(8) 0.0013(7) 0.0033(7) -0.0006(7)
C4 0.0341(10) 0.0319(10) 0.0325(9) -0.0008(7) 0.0047(7) 0.0023(7)
C5 0.0441(10) 0.0376(11) 0.0331(9) 0.0050(8) 0.0102(7) -0.0027(8)
C6 0.0449(10) 0.0296(10) 0.0403(10) 0.0056(8) 0.0079(8) -0.0040(8)
C7 0.0360(9) 0.0287(10) 0.0348(9) 0.0002(7) 0.0053(7) 0.0003(7)
C8 0.0679(13) 0.0267(11) 0.0588(12) 0.0040(9) 0.0170(10) -0.0077(9)

loop_
_atom_type_symbol
_atom_type_description
_atom_type_scat_dispersion_real
_atom_type_scat_dispersion_imag
_atom_type_scat_source
C C .0033 .0016 'International Tables Vol C Tables 4.2.6.8 and 6.1.1.4'
H H .0000 .0000 'International Tables Vol C Tables 4.2.6.8 and 6.1.1.4'
N N .0061 .0033 'International Tables Vol C Tables 4.2.6.8 and 6.1.1.4'
O O .0106 .0060 'International Tables Vol C Tables 4.2.6.8 and 6.1.1.4'

loop_
_geom_angle_atom_site_label_1
_geom_angle_atom_site_label_2
_geom_angle_atom_site_label_3
_geom_angle
_geom_angle_publ_flag
O1 N1 O2 121.40(15) ?
O1 N1 C1 119.13(15) ?
O2 N1 C1 119.47(14) ?
C2 O3 H3 109.5 ?
C4 O4 H4 109.5 ?
C7 O6 C8 116.01(14) ?
C6 C1 C2 121.19(15) ?
C6 C1 N1 117.76(15) n
C2 C1 N1 121.04(14) n
O3 C2 C3 118.97(14) n
O3 C2 C1 122.98(14) n
C3 C2 C1 118.04(14) ?
C2 C3 C4 119.04(15) ?
C2 C3 C7 123.75(14) n
C4 C3 C7 117.20(15) n
O4 C4 C5 116.69(14) n
O4 C4 C3 122.02(15) n
C5 C4 C3 121.29(15) ?
C6 C5 C4 119.73(15) ?
C6 C5 H5 120.1 ?
C4 C5 H5 120.1 ?
C5 C6 C1 120.65(16) ?
C5 C6 H6 119.7 ?
C1 C6 H6 119.7 ?
O5 C7 O6 121.58(16) ?
O5 C7 C3 122.15(15) ?
O6 C7 C3 116.27(14) ?
O6 C8 H8A 109.5 ?
O6 C8 H8B 109.5 ?
H8A C8 H8B 109.5 ?
O6 C8 H8C 109.5 ?
H8A C8 H8C 109.5 ?
H8B C8 H8C 109.5 ?

loop_
_geom_bond_atom_site_label_1
_geom_bond_atom_site_label_2
_geom_bond_distance
_geom_bond_publ_flag
N1 O1 1.2192(19) ?
N1 O2 1.2420(17) ?
N1 C1 1.435(2) ?
O3 C2 1.3306(19) n
O3 H3 0.8300 ?
O4 C4 1.3323(19) ?
O4 H4 0.8300 ?
O5 C7 1.228(2) n
O6 C7 1.322(2) n
O6 C8 1.455(2) ?
C1 C6 1.399(2) ?
C1 C2 1.413(2) ?
C2 C3 1.410(2) ?
C3 C4 1.412(2) ?
C3 C7 1.483(2) n
C4 C5 1.396(2) ?
C5 C6 1.355(2) ?
C5 H5 0.9400 ?
C6 H6 0.9400 ?
C8 H8A 0.9700 ?
C8 H8B 0.9700 ?
C8 H8C 0.9700 ?

loop_
_geom_hbond_atom_site_label_D
_geom_hbond_atom_site_label_H
_geom_hbond_atom_site_label_A
_geom_hbond_site_symmetry_A
_geom_hbond_distance_DH
_geom_hbond_distance_HA
_geom_hbond_distance_DA
_geom_hbond_angle_DHA
O3 H3 O2 . 0.83 1.84 2.5636(16) 144.5
O3 H3 O4 4_466 0.83 2.28 2.8816(15) 129.4
O3 H3 N1 . 0.83 2.43 2.8797(19) 114.6
O4 H4 O5 . 0.83 1.76 2.5028(16) 148.3

loop_
_geom_torsion_atom_site_label_1
_geom_torsion_atom_site_label_2
_geom_torsion_atom_site_label_3
_geom_torsion_atom_site_label_4
_geom_torsion
_geom_torsion_publ_flag
O1 N1 C1 C6 5.2(3) ?
O2 N1 C1 C6 -174.73(15) n
O1 N1 C1 C2 -175.62(16) n
O2 N1 C1 C2 4.5(3) ?
C6 C1 C2 O3 176.93(16) ?
N1 C1 C2 O3 -2.3(3) ?
C6 C1 C2 C3 -2.6(3) ?
N1 C1 C2 C3 178.25(15) ?
O3 C2 C3 C4 -177.25(14) ?
C1 C2 C3 C4 2.3(2) ?
O3 C2 C3 C7 3.7(2) ?
C1 C2 C3 C7 -176.80(15) ?
C2 C3 C4 O4 -179.62(15) ?
C7 C3 C4 O4 -0.5(2) ?
C2 C3 C4 C5 -0.2(2) ?
C7 C3 C4 C5 178.90(15) ?
O4 C4 C5 C6 177.77(15) ?
C3 C4 C5 C6 -1.7(3) ?
C4 C5 C6 C1 1.4(3) ?
C2 C1 C6 C5 0.7(3) ?
N1 C1 C6 C5 179.95(16) ?
C8 O6 C7 O5 -0.3(3) ?
C8 O6 C7 C3 178.90(14) ?
C2 C3 C7 O5 -179.95(16) ?
C4 C3 C7 O5 1.0(3) ?
C2 C3 C7 O6 0.9(2) ?
C4 C3 C7 O6 -178.18(14) ?

loop_
_cod_related_entry_id
_cod_related_entry_database
_cod_related_entry_code
1 ChemSpider 21124132
